data_7226697
loop_
_publ_author_name
'Sun, Yuexin'
'Sun, Yayong'
'Zheng, Hao'
'Wang, Hongli'
'Han, Yi'
'Yang, Yu'
'Wang, Lei'

_publ_section_title
;
 Four calcium(ii) coordination polymers based on 2,5-dibromoterephthalic
 acid and different N-donor organic species: syntheses, structures,
 topologies, and luminescence properties
;
_journal_issue 44
_journal_name_full CrystEngComm
_journal_page_first 8664
_journal_paper_doi 10.1039/C6CE01709F
_journal_volume 18
_journal_year 2016
_chemical_formula_moiety 'C32 H16 Br8 Ca3 O20, C12 H12 N4, 2(H2 O)'
_chemical_formula_sum 'C44 H32 Br8 Ca3 N4 O22'
_chemical_formula_weight 1728.25
_chemical_name_systematic
;
 ?
;
_space_group_crystal_system triclinic
_space_group_IT_number 2
_space_group_name_Hall '-P 1'
_space_group_name_H-M_alt 'P -1'
_symmetry_space_group_name_Hall '-P 1'
_symmetry_space_group_name_H-M 'P -1'
_atom_sites_solution_hydrogens mixed
_atom_sites_solution_primary iterative
_audit_creation_date 2016-05-05
_audit_creation_method
;
Olex2 1.2
(compiled 2013.09.17 svn.r2790 for OlexSys, GUI svn.r4601)
;
_audit_update_record
;
2016-07-29 deposited with the CCDC.
2016-10-03 downloaded from the CCDC.
;
_cell_angle_alpha 74.417(5)
_cell_angle_beta 84.716(5)
_cell_angle_gamma 83.300(5)
_cell_formula_units_Z 1
_cell_length_a 10.0545(6)
_cell_length_b 11.5943(6)
_cell_length_c 12.4010(7)
_cell_measurement_reflns_used 4656
_cell_measurement_temperature 293(2)
_cell_measurement_theta_max 28.9990
_cell_measurement_theta_min 2.7240
_cell_volume 1380.21(14)
_computing_cell_refinement
;
CrysAlisPro, Agilent Technologies,
Version 1.171.36.28 (release 01-02-2013 CrysAlis171 .NET)
(compiled Feb  1 2013,16:14:44)
;
_computing_data_collection
;
CrysAlisPro, Agilent Technologies,
Version 1.171.36.28 (release 01-02-2013 CrysAlis171 .NET)
(compiled Feb  1 2013,16:14:44)
;
_computing_data_reduction
;
CrysAlisPro, Agilent Technologies,
Version 1.171.36.28 (release 01-02-2013 CrysAlis171 .NET)
(compiled Feb  1 2013,16:14:44)
;
_computing_molecular_graphics
;
O. V. Dolomanov, L. J. Bourhis, R. J. Gildea, J. A. K. Howard and H. Puschmann,
OLEX2: a complete structure solution, refinement and analysis program.
J. Appl. Cryst. (2009). 42, 339-341.
;
_computing_publication_material
;
O. V. Dolomanov, L. J. Bourhis, R. J. Gildea, J. A. K. Howard and H. Puschmann,
OLEX2: a complete structure solution, refinement and analysis program.
J. Appl. Cryst. (2009). 42, 339-341.
;
_computing_structure_refinement
;
SHELX, G.M. Sheldrick, Acta Cryst.
(2008). A64, 112-122
;
_computing_structure_solution 'SUPERFLIP, J. Appl. Cryst. (2007) 40, 786-790'
_diffrn_ambient_temperature 293(2)
_diffrn_detector_area_resol_mean 10.5095
_diffrn_measured_fraction_theta_full 0.9991
_diffrn_measured_fraction_theta_max 0.999
_diffrn_measurement_device_type 'Xcalibur, Atlas, Gemini ultra'
_diffrn_measurement_method '\w scans'
_diffrn_orient_matrix_UB_11 0.0296653000
_diffrn_orient_matrix_UB_12 0.0346896000
_diffrn_orient_matrix_UB_13 -0.0506579000
_diffrn_orient_matrix_UB_21 0.0631222000
_diffrn_orient_matrix_UB_22 -0.0327271000
_diffrn_orient_matrix_UB_23 0.0131891000
_diffrn_orient_matrix_UB_31 -0.0141896000
_diffrn_orient_matrix_UB_32 -0.0423871000
_diffrn_orient_matrix_UB_33 -0.0282851000
_diffrn_radiation_monochromator graphite
_diffrn_radiation_type 'Mo K\a'
_diffrn_radiation_wavelength 0.7107
_diffrn_reflns_av_R_equivalents 0.0266
_diffrn_reflns_av_unetI/netI 0.0426
_diffrn_reflns_Laue_measured_fraction_full 0.972
_diffrn_reflns_Laue_measured_fraction_max 0.995
_diffrn_reflns_limit_h_max 11
_diffrn_reflns_limit_h_min -11
_diffrn_reflns_limit_k_max 13
_diffrn_reflns_limit_k_min -13
_diffrn_reflns_limit_l_max 14
_diffrn_reflns_limit_l_min -12
_diffrn_reflns_number 9646
_diffrn_reflns_point_group_measured_fraction_full 0.972
_diffrn_reflns_point_group_measured_fraction_max 0.995
_diffrn_reflns_theta_full 25.214
_diffrn_reflns_theta_max 24.997
_diffrn_reflns_theta_min 2.577
_diffrn_source 'Enhance (Mo) X-ray Source'
_exptl_absorpt_coefficient_mu 6.172
_exptl_absorpt_correction_T_max 1.00000
_exptl_absorpt_correction_T_min 0.65342
_exptl_absorpt_correction_type multi-scan
_exptl_absorpt_process_details
;
CrysAlisPro, Agilent Technologies,
Version 1.171.36.28 (release 01-02-2013 CrysAlis171 .NET)
(compiled Feb  1 2013,16:14:44)
Empirical absorption correction using spherical harmonics,
 implemented in SCALE3 ABSPACK scaling algorithm.
;
_exptl_crystal_colour brown
_exptl_crystal_density_diffrn 2.079
_exptl_crystal_density_method 'not measured'
_exptl_crystal_description block
_exptl_crystal_F_000 840
_exptl_crystal_size_max 0.25
_exptl_crystal_size_mid 0.20
_exptl_crystal_size_min 0.18
_refine_diff_density_max 1.045
_refine_diff_density_min -0.925
_refine_diff_density_rms 0.098
_refine_ls_extinction_method none
_refine_ls_goodness_of_fit_ref 1.044
_refine_ls_hydrogen_treatment mixed
_refine_ls_matrix_type full
_refine_ls_number_parameters 380
_refine_ls_number_reflns 4844
_refine_ls_number_restraints 1
_refine_ls_restrained_S_all 1.044
_refine_ls_R_factor_all 0.0464
_refine_ls_R_factor_gt 0.0342
_refine_ls_shift/su_max 0.001
_refine_ls_shift/su_mean 0.000
_refine_ls_structure_factor_coef Fsqd
_refine_ls_weighting_details
;
 w=1/[\s^2^(Fo^2^)+(0.0310P)^2^+1.3190P]
 where P=(Fo^2^+2Fc^2^)/3
;
_refine_ls_weighting_scheme calc
_refine_ls_wR_factor_gt 0.0732
_refine_ls_wR_factor_ref 0.0791
_reflns_Friedel_coverage 0.000
_reflns_number_gt 4001
_reflns_number_total 4844
_reflns_threshold_expression 'I > 2\s(I)'
_cod_data_source_file c6ce01709f2.cif
_cod_data_source_block 4
_cod_depositor_comments 'Adding full bibliography for 7226695--7226698.cif.'
_cod_original_cell_volume 1380.20(13)
_cod_database_code 7226697
_shelxl_version_number 2013-2
_chemical_oxdiff_formula 'C1 N1 O1 Zn1'
_shelx_space_group_comment
;
The symmetry employed for this shelxl refinement is uniquely defined
by the following loop, which should always be used as a source of
symmetry information in preference to the above space-group names.
They are only intended as comments.
;
_reflns_odcompleteness_completeness 99.91
_reflns_odcompleteness_iscentric 1
_reflns_odcompleteness_theta 26.32
_olex2_refinement_description
;
1. Fixed Uiso
 At 1.2 times of:
  All C(H) groups
 At 1.5 times of:
  All O(H) groups, All O(H,H) groups
2. Restrained distances
 N1-H1
 0.86 with sigma of 0.01
3.a Free rotating group:
 O11(H11A,H11B)
3.b Rotating group:
 O9(H9A), O10(H2A,H2B)
3.c Aromatic/amide H refined with riding coordinates:
 C4(H4), C16(H16), C21(H21), C18(H18), C11(H11), C22(H22), C8(H8), C19(H19),
 C17(H17)
;

loop_
_space_group_symop_operation_xyz
'x, y, z'
'-x, -y, -z'

loop_
_atom_site_label
_atom_site_type_symbol
_atom_site_fract_x
_atom_site_fract_y
_atom_site_fract_z
_atom_site_U_iso_or_equiv
_atom_site_adp_type
_atom_site_occupancy
_atom_site_site_symmetry_order
_atom_site_calc_flag
_atom_site_refinement_flags_posn
_atom_site_refinement_flags_adp
_atom_site_refinement_flags_occupancy
Br1 Br 1.40344(4) 0.17985(4) 1.16166(4) 0.04004(14) Uani 1 1 d . . .
Br2 Br 0.85291(5) 0.55836(4) 0.76398(4) 0.04182(14) Uani 1 1 d . . .
Br4 Br 0.60407(5) -0.28477(4) 0.53763(4) 0.04296(14) Uani 1 1 d . . .
Br3 Br 0.70450(4) 0.44954(4) 0.44194(5) 0.04360(14) Uani 1 1 d . . .
Ca1 Ca 1.04091(7) 0.08577(7) 0.81929(6) 0.01960(18) Uani 1 1 d . . .
Ca2 Ca 1.0000 0.0000 0.5000 0.0204(2) Uani 1 2 d S . P
O7 O 0.8456(3) -0.0107(3) 0.3773(2) 0.0289(7) Uani 1 1 d . . .
O8 O 0.7375(3) -0.1163(3) 0.2978(2) 0.0309(7) Uani 1 1 d . . .
O1 O 1.1347(3) 0.0415(3) 0.9942(3) 0.0426(8) Uani 1 1 d . . .
O4 O 0.9099(2) 0.2441(2) 0.9094(2) 0.0259(6) Uani 1 1 d . . .
O5 O 0.9334(3) 0.1958(3) 0.6603(3) 0.0368(7) Uani 1 1 d . . .
O2 O 1.1791(3) -0.0031(3) 1.1697(2) 0.0362(7) Uani 1 1 d . . .
O9 O 1.1304(3) -0.1220(3) 0.8600(3) 0.0340(7) Uani 1 1 d . . .
H9A H 1.1028 -0.1555 0.8142 0.051 Uiso 1 1 d R U .
O6 O 0.9222(3) 0.2047(3) 0.4814(3) 0.0438(8) Uani 1 1 d . . .
O3 O 1.1106(3) 0.2876(3) 0.8289(3) 0.0380(8) Uani 1 1 d . . .
O10 O 0.8569(4) -0.0898(4) 0.6502(3) 0.0675(12) Uani 1 1 d . . .
H2A H 0.7840 -0.1001 0.6258 0.101 Uiso 1 1 d R U .
H2B H 0.8401 -0.0440 0.6940 0.101 Uiso 1 1 d R U .
N2 N 0.5110(3) 0.3517(3) 0.8524(3) 0.0307(8) Uani 1 1 d . . .
O11 O 1.1569(5) -0.2877(4) 0.7369(3) 0.0749(13) Uani 1 1 d G . .
H11A H 1.1944 -0.3555 0.7307 0.112 Uiso 1 1 d G U .
H11B H 1.1079 -0.2565 0.6823 0.112 Uiso 1 1 d G U .
N1 N 0.4473(4) 0.2365(3) 0.7615(3) 0.0341(9) Uani 1 1 d D . .
C15 C 0.5450(4) -0.1183(3) 0.5109(3) 0.0247(9) Uani 1 1 d . . .
C20 C 0.5066(4) 0.4291(4) 0.9269(4) 0.0322(10) Uani 1 1 d . . .
C4 C 1.5911(4) 0.0565(4) 1.0391(3) 0.0235(9) Uani 1 1 d . . .
H4 H 1.6517 0.0947 1.0664 0.028 Uiso 1 1 calc R U .
C2 C 1.3623(4) 0.0154(3) 1.0326(3) 0.0206(8) Uani 1 1 d . . .
C16 C 0.5716(4) 0.0886(4) 0.4286(3) 0.0241(9) Uani 1 1 d . . .
H16 H 0.6189 0.1491 0.3815 0.029 Uiso 1 1 calc R U .
C13 C 0.7424(4) -0.0561(3) 0.3674(3) 0.0200(8) Uani 1 1 d . . .
C21 C 0.6100(4) 0.4165(4) 0.9964(4) 0.0381(11) Uani 1 1 d . . .
H21 H 0.6838 0.3609 0.9934 0.046 Uiso 1 1 calc R U .
C18 C 0.5837(4) 0.2337(4) 0.7431(4) 0.0379(11) Uani 1 1 d . . .
H18 H 0.6378 0.1906 0.6996 0.045 Uiso 1 1 calc R U .
C3 C 1.4572(4) 0.0717(3) 1.0700(3) 0.0225(8) Uani 1 1 d . . .
C11 C 1.0856(4) 0.4066(3) 0.5584(3) 0.0241(9) Uani 1 1 d . . .
H11 H 1.1435 0.3448 0.5985 0.029 Uiso 1 1 calc R U .
C22 C 0.3973(4) 0.5129(4) 0.9298(4) 0.0389(11) Uani 1 1 d . . .
H22 H 0.3288 0.5215 0.8818 0.047 Uiso 1 1 calc R U .
C1 C 1.2142(4) 0.0214(3) 1.0678(3) 0.0214(8) Uani 1 1 d . . .
C14 C 0.6177(4) -0.0320(3) 0.4386(3) 0.0216(8) Uani 1 1 d . . .
C8 C 0.9346(4) 0.6129(4) 0.9561(3) 0.0272(9) Uani 1 1 d . . .
H8 H 0.8912 0.6885 0.9254 0.033 Uiso 1 1 calc R U .
C19 C 0.6246(4) 0.3055(4) 0.8000(4) 0.0379(11) Uani 1 1 d . . .
H19 H 0.7125 0.3211 0.8036 0.045 Uiso 1 1 calc R U .
C6 C 1.0028(3) 0.4095(3) 0.9435(3) 0.0197(8) Uani 1 1 d . . .
C10 C 0.9634(4) 0.3812(3) 0.5296(3) 0.0211(8) Uani 1 1 d . . .
C9 C 0.9357(4) 0.2505(3) 0.5601(4) 0.0246(9) Uani 1 1 d . . .
C5 C 1.0082(4) 0.3060(3) 0.8884(3) 0.0229(9) Uani 1 1 d . . .
C7 C 0.9372(4) 0.5219(4) 0.9022(3) 0.0247(9) Uani 1 1 d . . .
C17 C 0.4053(4) 0.3077(4) 0.8263(4) 0.0331(10) Uani 1 1 d . . .
H17 H 0.3165 0.3246 0.8502 0.040 Uiso 1 1 calc R U .
C12 C 0.8790(4) 0.4766(3) 0.4724(3) 0.0227(9) Uani 1 1 d . . .
H9B H 1.118(5) -0.160(5) 0.917(5) 0.051(18) Uiso 1 1 d . . .
H1 H 0.394(4) 0.198(5) 0.737(5) 0.08(2) Uiso 1 1 d D . .

loop_
_atom_site_aniso_label
_atom_site_aniso_U_11
_atom_site_aniso_U_22
_atom_site_aniso_U_33
_atom_site_aniso_U_23
_atom_site_aniso_U_13
_atom_site_aniso_U_12
Br1 0.0302(2) 0.0547(3) 0.0466(3) -0.0328(3) 0.0108(2) -0.0143(2)
Br2 0.0580(3) 0.0399(3) 0.0329(3) -0.0150(2) -0.0222(2) 0.0019(2)
Br4 0.0411(3) 0.0255(2) 0.0571(3) -0.0099(2) 0.0112(2) 0.00422(19)
Br3 0.0317(2) 0.0312(2) 0.0719(4) -0.0170(2) -0.0159(2) -0.00108(19)
Ca1 0.0155(4) 0.0255(4) 0.0213(4) -0.0118(4) -0.0024(3) -0.0018(3)
Ca2 0.0216(5) 0.0195(5) 0.0224(6) -0.0069(5) -0.0035(5) -0.0059(4)
O7 0.0179(14) 0.0421(17) 0.0325(16) -0.0169(14) -0.0035(12) -0.0079(12)
O8 0.0226(14) 0.0435(17) 0.0373(17) -0.0290(15) 0.0065(13) -0.0095(13)
O1 0.0241(16) 0.072(2) 0.0395(19) -0.0303(18) -0.0147(14) 0.0122(15)
O4 0.0206(14) 0.0290(15) 0.0328(16) -0.0150(13) -0.0021(12) -0.0051(12)
O5 0.0413(18) 0.0292(16) 0.0334(18) 0.0080(15) -0.0119(14) -0.0079(14)
O2 0.0226(15) 0.054(2) 0.0286(17) -0.0035(15) 0.0044(13) -0.0113(14)
O9 0.0451(19) 0.0334(18) 0.0239(18) -0.0086(16) -0.0015(16) -0.0037(15)
O6 0.071(2) 0.0222(15) 0.0431(19) -0.0165(15) -0.0123(17) 0.0016(15)
O3 0.0276(16) 0.0493(19) 0.0493(19) -0.0355(17) 0.0121(15) -0.0118(14)
O10 0.076(3) 0.093(3) 0.048(2) -0.034(2) 0.028(2) -0.050(2)
N2 0.0263(18) 0.033(2) 0.034(2) -0.0079(17) -0.0076(16) -0.0079(15)
O11 0.119(4) 0.058(3) 0.053(3) -0.027(2) -0.012(3) 0.004(2)
N1 0.031(2) 0.039(2) 0.035(2) -0.0097(19) -0.0091(17) -0.0124(17)
C15 0.025(2) 0.024(2) 0.027(2) -0.0116(19) -0.0009(18) 0.0000(17)
C20 0.028(2) 0.033(2) 0.039(3) -0.012(2) -0.006(2) -0.0086(19)
C4 0.0184(19) 0.034(2) 0.021(2) -0.0104(19) -0.0016(16) -0.0081(17)
C2 0.0171(18) 0.027(2) 0.017(2) -0.0007(17) -0.0035(16) -0.0067(16)
C16 0.024(2) 0.027(2) 0.022(2) -0.0090(18) 0.0033(17) -0.0047(17)
C13 0.0192(19) 0.0194(19) 0.022(2) -0.0071(17) -0.0011(16) 0.0001(16)
C21 0.027(2) 0.041(3) 0.050(3) -0.016(2) -0.013(2) 0.001(2)
C18 0.033(2) 0.041(3) 0.044(3) -0.016(2) -0.004(2) -0.005(2)
C3 0.022(2) 0.028(2) 0.018(2) -0.0077(18) 0.0010(16) -0.0056(16)
C11 0.027(2) 0.0184(19) 0.026(2) -0.0064(18) -0.0017(18) 0.0054(16)
C22 0.033(2) 0.044(3) 0.046(3) -0.016(2) -0.019(2) -0.003(2)
C1 0.0174(19) 0.024(2) 0.025(2) -0.0104(18) -0.0060(18) -0.0003(16)
C14 0.0195(19) 0.029(2) 0.019(2) -0.0118(18) -0.0026(16) -0.0010(16)
C8 0.029(2) 0.023(2) 0.031(2) -0.0111(19) -0.0075(19) 0.0030(17)
C19 0.024(2) 0.042(3) 0.051(3) -0.014(2) -0.006(2) -0.008(2)
C6 0.0165(18) 0.024(2) 0.023(2) -0.0123(18) -0.0025(16) -0.0024(16)
C10 0.028(2) 0.0170(19) 0.019(2) -0.0068(17) 0.0007(17) 0.0022(16)
C9 0.021(2) 0.019(2) 0.033(2) -0.006(2) -0.0027(18) 0.0019(16)
C5 0.024(2) 0.024(2) 0.023(2) -0.0106(18) -0.0038(17) -0.0006(17)
C7 0.025(2) 0.029(2) 0.023(2) -0.0110(19) -0.0054(17) -0.0022(17)
C17 0.025(2) 0.039(3) 0.039(3) -0.011(2) -0.007(2) -0.0096(19)
C12 0.022(2) 0.021(2) 0.027(2) -0.0104(18) -0.0041(17) 0.0010(16)

loop_
_atom_type_symbol
_atom_type_description
_atom_type_scat_dispersion_real
_atom_type_scat_dispersion_imag
_atom_type_scat_source
C C 0.0033 0.0016 'International Tables Vol C Tables 4.2.6.8 and 6.1.1.4'
H H 0.0000 0.0000 'International Tables Vol C Tables 4.2.6.8 and 6.1.1.4'
Br Br -0.2901 2.4595 'International Tables Vol C Tables 4.2.6.8 and 6.1.1.4'
Ca Ca 0.2262 0.3064 'International Tables Vol C Tables 4.2.6.8 and 6.1.1.4'
N N 0.0061 0.0033 'International Tables Vol C Tables 4.2.6.8 and 6.1.1.4'
O O 0.0106 0.0060 'International Tables Vol C Tables 4.2.6.8 and 6.1.1.4'

loop_
_geom_angle_atom_site_label_1
_geom_angle_atom_site_label_2
_geom_angle_atom_site_label_3
_geom_angle
_geom_angle_site_symmetry_1
_geom_angle_site_symmetry_3
O7 Ca1 O1 128.57(8) 2_756 2_757
O7 Ca1 C13 23.76(8) 2_756 2_756
O7 Ca1 C1 116.66(9) 2_756 2_757
O8 Ca1 O7 46.94(7) 2_756 2_756
O8 Ca1 O1 154.23(10) 2_756 2_757
O8 Ca1 O4 124.19(9) 2_756 .
O8 Ca1 O3 73.22(8) 2_756 .
O8 Ca1 C13 23.29(9) 2_756 2_756
O8 Ca1 C1 161.90(9) 2_756 2_757
O8 Ca1 C5 98.74(10) 2_756 .
O1 Ca1 O7 126.84(9) . 2_756
O1 Ca1 O8 95.72(10) . 2_756
O1 Ca1 O1 66.84(11) . 2_757
O1 Ca1 O4 77.88(9) . .
O1 Ca1 O2 112.93(11) . 2_757
O1 Ca1 O9 73.46(11) . .
O1 Ca1 O3 76.20(12) . .
O1 Ca1 C13 145.01(9) 2_757 2_756
O1 Ca1 C13 111.04(10) . 2_756
O1 Ca1 C1 90.30(11) . 2_757
O1 Ca1 C1 23.59(9) 2_757 2_757
O1 Ca1 C5 73.52(11) . .
O4 Ca1 O7 150.61(9) . 2_756
O4 Ca1 O1 72.45(8) . 2_757
O4 Ca1 C13 142.51(9) . 2_756
O4 Ca1 C1 73.76(9) . 2_757
O4 Ca1 C5 25.87(9) . .
O5 Ca1 O7 69.10(9) . 2_756
O5 Ca1 O8 87.61(10) . 2_756
O5 Ca1 O1 115.51(10) . 2_757
O5 Ca1 O1 159.51(11) . .
O5 Ca1 O4 83.52(10) . .
O5 Ca1 O2 73.60(10) . 2_757
O5 Ca1 O9 127.02(11) . .
O5 Ca1 O3 85.51(11) . .
O5 Ca1 C13 79.06(11) . 2_756
O5 Ca1 C1 92.70(11) . 2_757
O5 Ca1 C5 86.00(11) . .
O2 Ca1 O7 96.51(8) 2_757 2_756
O2 Ca1 O8 143.35(9) 2_757 2_756
O2 Ca1 O1 46.23(9) 2_757 2_757
O2 Ca1 O4 85.37(9) 2_757 .
O2 Ca1 O3 133.98(10) 2_757 .
O2 Ca1 C13 120.26(10) 2_757 2_756
O2 Ca1 C1 23.44(10) 2_757 2_757
O2 Ca1 C5 110.67(11) 2_757 .
O9 Ca1 O7 66.41(10) . 2_756
O9 Ca1 O8 82.52(11) . 2_756
O9 Ca1 O1 74.53(10) . 2_757
O9 Ca1 O4 142.66(11) . .
O9 Ca1 O2 84.27(11) . 2_757
O9 Ca1 O3 138.65(11) . .
O9 Ca1 C13 71.73(11) . 2_756
O9 Ca1 C1 82.88(11) . 2_757
O9 Ca1 C5 146.91(11) . .
O3 Ca1 O7 113.85(8) . 2_756
O3 Ca1 O1 117.57(9) . 2_757
O3 Ca1 O4 51.24(8) . .
O3 Ca1 C13 94.22(9) . 2_756
O3 Ca1 C1 124.86(9) . 2_757
O3 Ca1 C5 25.53(9) . .
C1 Ca1 C13 139.53(10) 2_757 2_756
C5 Ca1 O7 136.21(10) . 2_756
C5 Ca1 O1 94.32(10) . 2_757
C5 Ca1 C13 119.21(10) . 2_756
C5 Ca1 C1 99.33(10) . 2_757
Ca1 Ca2 Ca1 180.0 2_756 .
O7 Ca2 Ca1 36.70(6) 2_756 .
O7 Ca2 Ca1 143.30(6) . .
O7 Ca2 Ca1 143.30(6) 2_756 2_756
O7 Ca2 Ca1 36.70(6) . 2_756
O7 Ca2 O7 180.0 2_756 .
O7 Ca2 O6 89.66(10) . .
O7 Ca2 O6 90.34(10) 2_756 .
O7 Ca2 O6 90.34(10) . 2_756
O7 Ca2 O6 89.66(10) 2_756 2_756
O7 Ca2 O10 89.62(12) 2_756 2_756
O7 Ca2 O10 89.62(12) . .
O7 Ca2 O10 90.38(12) . 2_756
O7 Ca2 O10 90.38(12) 2_756 .
O7 Ca2 C9 107.80(10) 2_756 2_756
O7 Ca2 C9 72.20(10) . 2_756
O7 Ca2 C9 107.80(10) . .
O7 Ca2 C9 72.20(10) 2_756 .
O6 Ca2 Ca1 71.41(8) . .
O6 Ca2 Ca1 108.59(8) 2_756 .
O6 Ca2 Ca1 71.41(8) 2_756 2_756
O6 Ca2 Ca1 108.59(8) . 2_756
O6 Ca2 O6 180.00(16) 2_756 .
O6 Ca2 C9 159.74(11) . 2_756
O6 Ca2 C9 20.26(11) 2_756 2_756
O6 Ca2 C9 20.26(11) . .
O6 Ca2 C9 159.74(11) 2_756 .
O10 Ca2 Ca1 64.18(9) 2_756 2_756
O10 Ca2 Ca1 115.82(9) . 2_756
O10 Ca2 Ca1 115.82(9) 2_756 .
O10 Ca2 Ca1 64.18(9) . .
O10 Ca2 O6 80.31(13) . 2_756
O10 Ca2 O6 80.31(13) 2_756 .
O10 Ca2 O6 99.69(13) . .
O10 Ca2 O6 99.69(13) 2_756 2_756
O10 Ca2 O10 180.0 2_756 .
O10 Ca2 C9 89.40(12) . 2_756
O10 Ca2 C9 90.60(12) 2_756 2_756
O10 Ca2 C9 89.40(12) 2_756 .
O10 Ca2 C9 90.60(12) . .
C9 Ca2 Ca1 51.28(8) . .
C9 Ca2 Ca1 128.72(8) 2_756 .
C9 Ca2 Ca1 128.72(8) . 2_756
C9 Ca2 Ca1 51.28(8) 2_756 2_756
C9 Ca2 C9 180.0 . 2_756
Ca2 O7 Ca1 114.89(10) . 2_756
C13 O7 Ca1 86.8(2) . 2_756
C13 O7 Ca2 144.9(3) . .
C13 O8 Ca1 103.2(2) . 2_756
Ca1 O1 Ca1 113.16(11) . 2_757
C1 O1 Ca1 82.5(2) . 2_757
C1 O1 Ca1 163.1(3) . .
C5 O4 Ca1 90.9(2) . .
C9 O5 Ca1 151.3(3) . .
C1 O2 Ca1 103.8(2) . 2_757
C9 O6 Ca2 118.9(3) . .
C5 O3 Ca1 92.0(2) . .
C19 N2 C20 126.8(3) . .
C17 N2 C20 125.3(3) . .
C17 N2 C19 107.9(3) . .
C17 N1 C18 109.7(4) . .
C16 C15 Br4 116.4(3) 2_656 .
C14 C15 Br4 121.3(3) . .
C14 C15 C16 122.2(3) . 2_656
C21 C20 N2 119.6(4) . .
C21 C20 C22 120.7(4) . .
C22 C20 N2 119.7(4) . .
C3 C4 C2 121.0(3) . 2_857
C4 C2 C3 117.1(3) 2_857 .
C4 C2 C1 117.5(3) 2_857 .
C3 C2 C1 125.4(3) . .
C15 C16 C14 120.0(4) 2_656 .
O7 C13 Ca1 69.45(19) . 2_756
O7 C13 O8 122.5(3) . .
O7 C13 C14 118.1(3) . .
O8 C13 Ca1 53.48(17) . 2_756
O8 C13 C14 119.4(3) . .
C14 C13 Ca1 168.0(3) . 2_756
C22 C21 C20 119.4(4) 2_667 .
C19 C18 N1 106.8(4) . .
C4 C3 Br1 117.3(3) . .
C4 C3 C2 121.9(3) . .
C2 C3 Br1 120.7(3) . .
C12 C11 C10 120.3(4) 2_766 .
C21 C22 C20 119.9(4) 2_667 .
O1 C1 Ca1 73.9(2) . 2_757
O1 C1 O2 123.2(4) . .
O1 C1 C2 117.8(3) . .
O2 C1 Ca1 52.73(19) . 2_757
O2 C1 C2 118.8(3) . .
C2 C1 Ca1 153.9(3) . 2_757
C15 C14 C16 117.7(3) . .
C15 C14 C13 125.8(3) . .
C16 C14 C13 116.5(3) . .
C7 C8 C6 119.8(4) . 2_767
C18 C19 N2 107.1(4) . .
C8 C6 C5 117.4(3) 2_767 .
C7 C6 C8 118.2(3) . 2_767
C7 C6 C5 124.3(3) . .
C11 C10 C9 117.1(3) . .
C12 C10 C11 117.7(3) . .
C12 C10 C9 125.1(3) . .
O5 C9 Ca2 88.7(2) . .
O5 C9 O6 125.0(4) . .
O5 C9 C10 117.4(3) . .
O6 C9 Ca2 40.85(19) . .
O6 C9 C10 117.6(4) . .
C10 C9 Ca2 145.9(2) . .
O4 C5 Ca1 63.28(18) . .
O4 C5 C6 117.2(3) . .
O3 C5 Ca1 62.44(18) . .
O3 C5 O4 125.1(3) . .
O3 C5 C6 117.7(3) . .
C6 C5 Ca1 169.9(3) . .
C8 C7 Br2 118.0(3) . .
C6 C7 Br2 120.0(3) . .
C6 C7 C8 122.0(4) . .
N1 C17 N2 108.6(4) . .
C11 C12 Br3 118.3(3) 2_766 .
C11 C12 C10 122.0(4) 2_766 .
C10 C12 Br3 119.6(3) . .

loop_
_geom_bond_atom_site_label_1
_geom_bond_atom_site_label_2
_geom_bond_distance
_geom_bond_site_symmetry_2
Br1 C3 1.911(3) .
Br2 C7 1.905(4) .
Br4 C15 1.900(4) .
Br3 C12 1.907(4) .
Ca1 O7 2.898(3) 2_756
Ca1 O8 2.551(3) 2_756
Ca1 O1 2.944(3) 2_757
Ca1 O1 2.350(3) .
Ca1 O4 2.572(2) .
Ca1 O5 2.325(3) .
Ca1 O2 2.490(3) 2_757
Ca1 O9 2.407(3) .
Ca1 O3 2.555(3) .
Ca1 C13 3.090(3) 2_756
Ca1 C1 3.038(4) 2_757
Ca1 C5 2.880(4) .
Ca2 Ca1 4.3986(7) 2_756
Ca2 O7 2.307(3) .
Ca2 O7 2.307(3) 2_756
Ca2 O6 2.367(3) .
Ca2 O6 2.367(3) 2_756
Ca2 O10 2.332(3) .
Ca2 O10 2.332(3) 2_756
Ca2 C9 3.169(4) 2_756
Ca2 C9 3.169(4) .
O7 Ca1 2.898(3) 2_756
O7 C13 1.247(4) .
O8 Ca1 2.551(3) 2_756
O8 C13 1.255(4) .
O1 Ca1 2.944(3) 2_757
O1 C1 1.227(5) .
O4 C5 1.257(4) .
O5 C9 1.233(5) .
O2 Ca1 2.490(3) 2_757
O2 C1 1.245(5) .
O6 C9 1.253(5) .
O3 C5 1.242(4) .
N2 C20 1.445(5) .
N2 C19 1.386(5) .
N2 C17 1.332(5) .
N1 C18 1.368(5) .
N1 C17 1.311(5) .
C15 C16 1.393(5) 2_656
C15 C14 1.381(5) .
C20 C21 1.381(6) .
C20 C22 1.385(6) .
C4 C2 1.391(5) 2_857
C4 C3 1.370(5) .
C2 C4 1.391(5) 2_857
C2 C3 1.394(5) .
C2 C1 1.511(5) .
C16 C15 1.393(5) 2_656
C16 C14 1.397(5) .
C13 Ca1 3.090(3) 2_756
C13 C14 1.509(5) .
C21 C22 1.374(6) 2_667
C18 C19 1.345(6) .
C11 C10 1.395(5) .
C11 C12 1.383(5) 2_766
C22 C21 1.374(6) 2_667
C1 Ca1 3.038(4) 2_757
C8 C6 1.395(5) 2_767
C8 C7 1.389(5) .
C6 C8 1.395(5) 2_767
C6 C5 1.525(5) .
C6 C7 1.378(5) .
C10 C9 1.513(5) .
C10 C12 1.385(5) .
C12 C11 1.383(5) 2_766
